data_4509197
loop_
_publ_author_name
'Tian, Yu-Peng'
'Li, Lin'
'Zhou, Yong-Hong'
'Wang, Peng'
'Zhou, Hong-Ping'
'Wu, Jie-Ying'
'Hu, Zhang-Jun'
'Yang, Jia-Xiang'
'Kong, Lin'
'Xu, Gui-Bao'
'Tao, Xu-Tang'
'Jiang, Min-Hua'

_publ_section_title
;
 Design and Synthesis of Two New Two-Photon Absorbing Pyridine Salts as
 Ligands and Their Rare Earth Complexes
;
_journal_issue 3
_journal_name_full 'Crystal Growth &amp; Design'
_journal_page_first 1499
_journal_paper_doi 10.1021/cg801022h
_journal_volume 9
_journal_year 2009
_chemical_formula_sum 'C80 H92 Lu N13 O23'
_chemical_formula_weight 1766.57
_chemical_name_systematic
; 
 ? 
;
_space_group_IT_number 2
_symmetry_space_group_name_Hall '-P 1'
_symmetry_space_group_name_H-M 'P -1'
_atom_sites_solution_hydrogens geom
_atom_sites_solution_primary direct
_atom_sites_solution_secondary difmap
_audit_creation_method SHELXL-97
_cell_angle_alpha 106.567(3)
_cell_angle_beta 100.080(2)
_cell_angle_gamma 102.121(3)
_cell_formula_units_Z 2
_cell_length_a 14.752(2)
_cell_length_b 17.554(3)
_cell_length_c 17.876(2)
_cell_measurement_temperature 298(2)
_cell_volume 4199.5(10)
_computing_structure_refinement 'SHELXL-97 (Sheldrick, 1997)'
_computing_structure_solution 'SHELXS-97 (Sheldrick, 1990)'
_diffrn_ambient_temperature 298(2)
_diffrn_measured_fraction_theta_full 0.988
_diffrn_measured_fraction_theta_max 0.988
_diffrn_radiation_monochromator graphite
_diffrn_radiation_source 'fine-focus sealed tube'
_diffrn_radiation_type MoK\a
_diffrn_radiation_wavelength 0.71073
_diffrn_reflns_av_R_equivalents 0.0332
_diffrn_reflns_av_sigmaI/netI 0.0928
_diffrn_reflns_limit_h_max 17
_diffrn_reflns_limit_h_min -15
_diffrn_reflns_limit_k_max 12
_diffrn_reflns_limit_k_min -20
_diffrn_reflns_limit_l_max 21
_diffrn_reflns_limit_l_min -20
_diffrn_reflns_number 22368
_diffrn_reflns_theta_full 25.03
_diffrn_reflns_theta_max 25.03
_diffrn_reflns_theta_min 1.43
_exptl_absorpt_coefficient_mu 1.258
_exptl_absorpt_correction_T_max 0.7960
_exptl_absorpt_correction_T_min 0.6464
_exptl_crystal_density_diffrn 1.444
_exptl_crystal_density_method 'not measured'
_exptl_crystal_F_000 1896
_exptl_crystal_size_max 0.38
_exptl_crystal_size_mid 0.32
_exptl_crystal_size_min 0.19
_refine_diff_density_max 1.410
_refine_diff_density_min -0.961
_refine_diff_density_rms 0.122
_refine_ls_extinction_method none
_refine_ls_goodness_of_fit_ref 1.004
_refine_ls_hydrogen_treatment mixed
_refine_ls_matrix_type full
_refine_ls_number_parameters 1128
_refine_ls_number_reflns 14667
_refine_ls_number_restraints 423
_refine_ls_restrained_S_all 1.049
_refine_ls_R_factor_all 0.0944
_refine_ls_R_factor_gt 0.0606
_refine_ls_shift/su_max 0.001
_refine_ls_shift/su_mean 0.000
_refine_ls_structure_factor_coef Fsqd
_refine_ls_weighting_details 'calc w=1/[\s^2^(Fo^2^)+(0.0935P)^2^+0.0000P] where P=(Fo^2^+2Fc^2^)/3'
_refine_ls_weighting_scheme calc
_refine_ls_wR_factor_gt 0.1619
_refine_ls_wR_factor_ref 0.1733
_reflns_number_gt 9597
_reflns_number_total 14667
_reflns_threshold_expression >2sigma(I)
_cod_data_source_file cg801022hsup1.cif
_cod_data_source_block 8
_cod_original_cell_volume 4199.6(11)
_cod_database_code 4509197

loop_
_symmetry_equiv_pos_as_xyz
'x, y, z'
'-x, -y, -z'

loop_
_atom_site_label
_atom_site_type_symbol
_atom_site_fract_x
_atom_site_fract_y
_atom_site_fract_z
_atom_site_U_iso_or_equiv
_atom_site_adp_type
_atom_site_occupancy
_atom_site_symmetry_multiplicity
_atom_site_calc_flag
_atom_site_refinement_flags
_atom_site_disorder_assembly
_atom_site_disorder_group
Lu1 Lu 0.43313(2) 0.67105(2) 0.921333(19) 0.04736(14) Uani 1 1 d . . .
N1 N 0.2816(5) 0.4036(4) 0.8839(4) 0.0574(17) Uani 1 1 d . . .
N2 N -0.1886(5) 0.2352(5) 0.2993(4) 0.077(2) Uani 1 1 d . . .
N3 N 0.5992(5) 0.8031(5) 0.7431(4) 0.0599(18) Uani 1 1 d . . .
N4 N 0.0983(6) 0.6568(6) 0.1746(6) 0.093(3) Uani 1 1 d . . .
N5 N 0.4292(5) 0.7136(4) 1.2453(4) 0.0535(16) Uani 1 1 d . . .
N6 N 0.9274(6) 0.8406(6) 1.8088(5) 0.094(3) Uani 1 1 d . . .
N7 N 0.3425(5) 0.5973(4) 0.7760(4) 0.0580(17) Uani 1 1 d . . .
N8 N 0.2500(5) 0.6421(4) 0.8918(4) 0.0594(18) Uani 1 1 d . . .
N9 N 0.5773(5) -0.0332(4) 0.1659(4) 0.0633(18) Uani 1 1 d . . .
N10 N 1.1595(5) 0.1535(5) 0.6930(5) 0.076(2) Uani 1 1 d . . .
N11 N 0.7075(11) 0.5793(6) 0.7799(9) 0.106(4) Uani 0.540(5) 1 d PDU A 1
N12 N 0.4081(13) 0.9897(6) 0.4639(13) 0.141(4) Uani 0.471(5) 1 d PDU B 1
N11' N 0.8382(13) 0.5874(12) 0.9213(11) 0.100(4) Uani 0.460(5) 1 d PDU A 2
N12' N 0.3099(14) 0.9277(14) 0.2400(13) 0.153(4) Uani 0.529(5) 1 d PDU B 2
N13 N 0.4249(15) 0.4939(9) 0.4357(11) 0.300(7) Uani 1 1 d DU . .
O1 O 0.3884(4) 0.5583(3) 0.9524(3) 0.0580(14) Uani 1 1 d . . .
O2 O 0.4461(4) 0.5434(3) 1.0698(3) 0.0601(14) Uani 1 1 d . . .
O3 O 0.5365(4) 0.7317(3) 0.8543(3) 0.0534(13) Uani 1 1 d . . .
O4 O 0.6770(4) 0.7966(5) 0.9417(4) 0.103(3) Uani 1 1 d . . .
O5 O 0.4006(4) 0.7212(3) 1.0454(3) 0.0576(14) Uani 1 1 d . . .
O6 O 0.5268(4) 0.7683(4) 1.1503(3) 0.0757(19) Uani 1 1 d . . .
O7 O 0.5753(3) 0.7224(3) 1.0147(3) 0.0584(14) Uani 1 1 d . . .
H7A H 0.6112 0.7567 0.9997 0.070 Uiso 1 1 d R . .
H7B H 0.5671 0.7479 1.0601 0.070 Uiso 1 1 d R . .
O8 O 0.3998(4) 0.7877(3) 0.9144(3) 0.0589(14) Uani 1 1 d . . .
H8A H 0.3511 0.8014 0.9270 0.071 Uiso 1 1 d R . .
H8B H 0.4367 0.8315 0.9134 0.071 Uiso 1 1 d R . .
O9 O 0.5198(4) 0.5792(3) 0.8700(3) 0.0628(15) Uani 1 1 d . . .
H9A H 0.5218 0.5399 0.8886 0.075 Uiso 1 1 d R . .
H9B H 0.5607 0.5803 0.8420 0.075 Uiso 1 1 d R . .
O10 O 0.3978(5) 0.0171(4) 0.0399(4) 0.088(2) Uani 1 1 d . . .
O11 O 0.5253(5) 0.0934(4) 0.1377(4) 0.0783(18) Uani 1 1 d . . .
O12 O 0.6374(9) 0.5843(9) 0.7547(9) 0.107(3) Uani 0.540(5) 1 d PDU A 1
O13 O 0.7818(9) 0.5860(10) 0.7557(9) 0.115(4) Uani 0.540(5) 1 d PDU A 1
O14 O 0.7144(10) 0.5631(12) 0.8441(9) 0.144(5) Uani 0.540(5) 1 d PDU A 1
O15 O 0.4291(14) 0.9898(12) 0.5325(12) 0.160(5) Uani 0.471(5) 1 d PDU . 1
O16 O 0.3376(10) 0.9944(10) 0.4385(12) 0.132(4) Uani 0.471(5) 1 d PDU B 1
O17 O 0.4772(13) 0.9836(12) 0.4283(13) 0.152(4) Uani 0.471(5) 1 d PDU . 1
O12' O 0.8821(9) 0.6321(10) 0.9716(9) 0.091(4) Uani 0.460(5) 1 d PDU A 2
O13' O 0.7728(14) 0.5199(11) 0.9120(13) 0.155(5) Uani 0.460(5) 1 d PDU A 2
O14' O 0.8268(13) 0.5907(12) 0.8496(10) 0.138(5) Uani 0.460(5) 1 d PDU A 2
O15' O 0.2263(12) 0.9354(12) 0.2513(14) 0.176(5) Uani 0.529(5) 1 d PDU B 2
O16' O 0.3081(13) 0.8872(13) 0.1756(12) 0.179(5) Uani 0.529(5) 1 d PDU B 2
O17' O 0.3666(11) 0.9355(10) 0.2914(11) 0.143(4) Uani 0.529(5) 1 d PDU B 2
O18 O 0.4505(16) 0.4626(13) 0.3727(11) 0.371(8) Uani 1 1 d DU . .
O19 O 0.3437(13) 0.4826(11) 0.4379(10) 0.302(8) Uani 1 1 d DU . .
O20 O 0.4964(15) 0.5378(11) 0.4938(11) 0.327(7) Uani 1 1 d DU . .
O21 O 0.2722(5) 0.8654(5) 0.9662(4) 0.112(3) Uani 1 1 d . . .
H21A H 0.3153 0.9113 0.9858 0.134 Uiso 1 1 d R . .
H21B H 0.2293 0.8681 0.9921 0.134 Uiso 1 1 d R . .
O22 O 0.1766(9) 0.0486(9) 0.9826(8) 0.226(6) Uani 1 1 d U . .
H22A H 0.2211 0.0934 1.0055 0.271 Uiso 1 1 d R . .
H22B H 0.2007 0.0083 0.9805 0.271 Uiso 1 1 d R . .
O23 O 0.1328(9) 0.8984(7) 0.0746(9) 0.208(4) Uani 1 1 d U . .
H23A H 0.1282 0.9159 0.1229 0.250 Uiso 1 1 d R . .
H23B H 0.1859 0.8865 0.0763 0.250 Uiso 1 1 d R . .
C1 C 0.3958(5) 0.5186(5) 1.0002(5) 0.0490(18) Uani 1 1 d . . .
C2 C 0.3374(6) 0.4280(5) 0.9670(5) 0.067(2) Uani 1 1 d . . .
H2A H 0.3805 0.3935 0.9697 0.081 Uiso 1 1 calc R . .
H2B H 0.2943 0.4184 1.0007 0.081 Uiso 1 1 calc R . .
C3 C 0.3249(6) 0.3900(5) 0.8247(5) 0.065(2) Uani 1 1 d . . .
H3 H 0.3897 0.3928 0.8370 0.078 Uiso 1 1 calc R . .
C4 C 0.2801(7) 0.3728(6) 0.7485(6) 0.077(3) Uani 1 1 d . . .
H4 H 0.3141 0.3658 0.7091 0.093 Uiso 1 1 calc R . .
C5 C 0.1833(8) 0.3650(5) 0.7271(6) 0.071(3) Uani 1 1 d . . .
C6 C 0.1386(6) 0.3822(6) 0.7886(7) 0.080(3) Uani 1 1 d . . .
H6 H 0.0743 0.3810 0.7770 0.096 Uiso 1 1 calc R . .
C7 C 0.1879(7) 0.4011(6) 0.8666(6) 0.075(3) Uani 1 1 d . . .
H7 H 0.1569 0.4122 0.9079 0.091 Uiso 1 1 calc R . .
C8 C 0.1349(8) 0.3400(6) 0.6395(6) 0.078(3) Uani 1 1 d . . .
H8 H 0.1710 0.3279 0.6022 0.094 Uiso 1 1 calc R . .
C9 C 0.0490(8) 0.3347(6) 0.6140(7) 0.086(3) Uani 1 1 d . . .
H9 H 0.0154 0.3468 0.6533 0.104 Uiso 1 1 calc R . .
C10 C -0.0071(6) 0.3117(5) 0.5298(5) 0.059(2) Uani 1 1 d . . .
C11 C 0.0279(6) 0.2910(6) 0.4623(6) 0.069(2) Uani 1 1 d . . .
H11 H 0.0924 0.2933 0.4689 0.083 Uiso 1 1 calc R . .
C12 C -0.0297(6) 0.2670(6) 0.3851(6) 0.070(2) Uani 1 1 d . . .
H12 H -0.0036 0.2544 0.3409 0.084 Uiso 1 1 calc R . .
C13 C -0.1280(6) 0.2616(6) 0.3738(5) 0.061(2) Uani 1 1 d . . .
C14 C -0.1594(6) 0.2871(6) 0.4432(5) 0.073(3) Uani 1 1 d . . .
H14 H -0.2230 0.2879 0.4382 0.088 Uiso 1 1 calc R . .
C15 C -0.1011(6) 0.3107(6) 0.5176(6) 0.078(3) Uani 1 1 d . . .
H15 H -0.1259 0.3269 0.5621 0.093 Uiso 1 1 calc R . .
C16 C -0.1543(8) 0.2077(7) 0.2276(6) 0.091(3) Uani 1 1 d . . .
H16A H -0.2065 0.1902 0.1806 0.137 Uiso 1 1 calc R . .
H16B H -0.1282 0.1624 0.2292 0.137 Uiso 1 1 calc R . .
H16C H -0.1056 0.2525 0.2257 0.137 Uiso 1 1 calc R . .
C17 C -0.2916(6) 0.2250(7) 0.2899(6) 0.085(3) Uani 1 1 d . . .
H17A H -0.3236 0.2047 0.2336 0.127 Uiso 1 1 calc R . .
H17B H -0.3023 0.2772 0.3152 0.127 Uiso 1 1 calc R . .
H17C H -0.3162 0.1861 0.3149 0.127 Uiso 1 1 calc R . .
C18 C 0.6191(6) 0.7779(6) 0.8757(5) 0.063(2) Uani 1 1 d . . .
C19 C 0.6624(6) 0.8145(6) 0.8182(5) 0.072(3) Uani 1 1 d . . .
H19A H 0.6903 0.8734 0.8458 0.086 Uiso 1 1 calc R . .
H19B H 0.7142 0.7907 0.8069 0.086 Uiso 1 1 calc R . .
C20 C 0.5830(7) 0.8670(6) 0.7249(6) 0.071(3) Uani 1 1 d . . .
H20 H 0.6125 0.9198 0.7617 0.086 Uiso 1 1 calc R . .
C21 C 0.5238(7) 0.8580(7) 0.6533(6) 0.078(3) Uani 1 1 d . . .
H21 H 0.5158 0.9049 0.6417 0.094 Uiso 1 1 calc R . .
C22 C 0.4754(7) 0.7810(6) 0.5976(5) 0.066(2) Uani 1 1 d . . .
C23 C 0.4963(7) 0.7139(6) 0.6172(6) 0.073(3) Uani 1 1 d . . .
H23 H 0.4685 0.6605 0.5809 0.088 Uiso 1 1 calc R . .
C24 C 0.5578(6) 0.7262(6) 0.6897(6) 0.068(2) Uani 1 1 d . . .
H24 H 0.5709 0.6810 0.7020 0.082 Uiso 1 1 calc R . .
C25 C 0.4104(7) 0.7760(7) 0.5228(6) 0.076(3) Uani 1 1 d . . .
C26 C 0.3624(7) 0.7075(7) 0.4673(6) 0.074(3) Uani 1 1 d . . .
H26 H 0.3711 0.6592 0.4755 0.089 Uiso 1 1 calc R . .
C27 C 0.2951(7) 0.6981(7) 0.3919(6) 0.068(2) Uani 1 1 d . . .
C28 C 0.2676(7) 0.7620(6) 0.3718(6) 0.074(3) Uani 1 1 d . . .
H28 H 0.2940 0.8155 0.4082 0.089 Uiso 1 1 calc R . .
C29 C 0.2043(6) 0.7511(6) 0.3020(6) 0.069(2) Uani 1 1 d . . .
H29 H 0.1890 0.7963 0.2913 0.083 Uiso 1 1 calc R . .
C30 C 0.1625(6) 0.6716(6) 0.2463(6) 0.066(2) Uani 1 1 d . . .
C31 C 0.1892(7) 0.6063(7) 0.2646(6) 0.075(3) Uani 1 1 d . . .
H31 H 0.1639 0.5528 0.2283 0.091 Uiso 1 1 calc R . .
C32 C 0.2531(7) 0.6211(7) 0.3365(6) 0.076(3) Uani 1 1 d . . .
H32 H 0.2686 0.5763 0.3480 0.091 Uiso 1 1 calc R . .
C33 C 0.0770(9) 0.7278(8) 0.1547(7) 0.113(4) Uani 1 1 d . . .
H33A H 0.0305 0.7085 0.1038 0.170 Uiso 1 1 calc R . .
H33B H 0.1346 0.7628 0.1515 0.170 Uiso 1 1 calc R . .
H33C H 0.0519 0.7585 0.1958 0.170 Uiso 1 1 calc R . .
C34 C 0.0718(9) 0.5774(8) 0.1109(7) 0.118(4) Uani 1 1 d . . .
H34A H 0.0261 0.5780 0.0659 0.177 Uiso 1 1 calc R . .
H34B H 0.0441 0.5347 0.1304 0.177 Uiso 1 1 calc R . .
H34C H 0.1278 0.5670 0.0943 0.177 Uiso 1 1 calc R . .
C35 C 0.4416(6) 0.7377(5) 1.1178(5) 0.057(2) Uani 1 1 d . . .
C36 C 0.3744(6) 0.7129(6) 1.1684(4) 0.064(2) Uani 1 1 d . . .
H36A H 0.3355 0.7511 1.1783 0.077 Uiso 1 1 calc R . .
H36B H 0.3319 0.6580 1.1389 0.077 Uiso 1 1 calc R . .
C37 C 0.4719(6) 0.7890(6) 1.3049(5) 0.059(2) Uani 1 1 d . . .
H37 H 0.4592 0.8366 1.2980 0.071 Uiso 1 1 calc R . .
C38 C 0.5325(6) 0.7939(5) 1.3734(5) 0.056(2) Uani 1 1 d . . .
H38 H 0.5611 0.8452 1.4131 0.067 Uiso 1 1 calc R . .
C39 C 0.5532(6) 0.7232(6) 1.3860(5) 0.058(2) Uani 1 1 d . . .
C40 C 0.5037(6) 0.6485(6) 1.3245(5) 0.064(2) Uani 1 1 d . . .
H40 H 0.5119 0.5996 1.3312 0.076 Uiso 1 1 calc R . .
C41 C 0.4448(6) 0.6445(6) 1.2562(5) 0.061(2) Uani 1 1 d . . .
H41 H 0.4147 0.5935 1.2163 0.073 Uiso 1 1 calc R . .
C42 C 0.6186(6) 0.7247(6) 1.4573(5) 0.064(2) Uani 1 1 d . . .
H42 H 0.6215 0.6747 1.4643 0.076 Uiso 1 1 calc R . .
C43 C 0.6741(6) 0.7939(6) 1.5128(5) 0.065(2) Uani 1 1 d . . .
H43 H 0.6700 0.8425 1.5031 0.078 Uiso 1 1 calc R . .
C44 C 0.7411(6) 0.8032(6) 1.5874(5) 0.061(2) Uani 1 1 d . . .
C45 C 0.7956(7) 0.8819(6) 1.6377(6) 0.074(3) Uani 1 1 d . . .
H45 H 0.7905 0.9272 1.6218 0.089 Uiso 1 1 calc R . .
C46 C 0.8572(7) 0.8946(7) 1.7108(6) 0.075(3) Uani 1 1 d . . .
H46 H 0.8924 0.9481 1.7429 0.090 Uiso 1 1 calc R . .
C47 C 0.8675(6) 0.8293(7) 1.7372(5) 0.066(2) Uani 1 1 d . . .
C48 C 0.8128(6) 0.7490(6) 1.6855(5) 0.066(2) Uani 1 1 d . . .
H48 H 0.8180 0.7037 1.7012 0.079 Uiso 1 1 calc R . .
C49 C 0.7524(6) 0.7367(6) 1.6126(5) 0.064(2) Uani 1 1 d . . .
H49 H 0.7184 0.6831 1.5796 0.077 Uiso 1 1 calc R . .
C50 C 0.9790(9) 0.9239(8) 1.8640(8) 0.123(5) Uani 1 1 d . . .
H50A H 1.0190 0.9204 1.9107 0.185 Uiso 1 1 calc R . .
H50B H 0.9338 0.9534 1.8802 0.185 Uiso 1 1 calc R . .
H50C H 1.0179 0.9527 1.8374 0.185 Uiso 1 1 calc R . .
C51 C 0.9276(8) 0.7720(9) 1.8390(8) 0.123(5) Uani 1 1 d . . .
H51A H 0.9749 0.7906 1.8894 0.185 Uiso 1 1 calc R . .
H51B H 0.9425 0.7286 1.8007 0.185 Uiso 1 1 calc R . .
H51C H 0.8656 0.7515 1.8469 0.185 Uiso 1 1 calc R . .
C52 C 0.3884(7) 0.5731(5) 0.7184(5) 0.067(2) Uani 1 1 d . . .
H52 H 0.4542 0.5808 0.7336 0.080 Uiso 1 1 calc R . .
C53 C 0.3410(9) 0.5369(6) 0.6368(5) 0.082(3) Uani 1 1 d . . .
H53 H 0.3745 0.5206 0.5983 0.098 Uiso 1 1 calc R . .
C54 C 0.2444(9) 0.5259(7) 0.6144(6) 0.091(3) Uani 1 1 d . . .
H54 H 0.2120 0.5031 0.5601 0.109 Uiso 1 1 calc R . .
C55 C 0.1948(7) 0.5485(6) 0.6718(6) 0.073(3) Uani 1 1 d . . .
C56 C 0.2461(6) 0.5838(5) 0.7536(5) 0.058(2) Uani 1 1 d . . .
C57 C 0.1980(6) 0.6069(5) 0.8154(6) 0.061(2) Uani 1 1 d . . .
C58 C 0.0975(7) 0.5925(6) 0.7921(7) 0.075(3) Uani 1 1 d . . .
C59 C 0.0522(7) 0.6141(7) 0.8531(8) 0.093(3) Uani 1 1 d . . .
H59 H -0.0141 0.6038 0.8409 0.112 Uiso 1 1 calc R . .
C60 C 0.1032(7) 0.6494(8) 0.9291(8) 0.102(4) Uani 1 1 d . . .
H60 H 0.0734 0.6654 0.9703 0.122 Uiso 1 1 calc R . .
C61 C 0.2025(7) 0.6624(8) 0.9462(7) 0.093(3) Uani 1 1 d . . .
H61 H 0.2370 0.6870 0.9998 0.111 Uiso 1 1 calc R . .
C62 C 0.0929(9) 0.5381(7) 0.6534(7) 0.093(4) Uani 1 1 d . . .
H62 H 0.0584 0.5176 0.5997 0.111 Uiso 1 1 calc R . .
C63 C 0.0473(8) 0.5568(7) 0.7100(8) 0.095(4) Uani 1 1 d . . .
H63 H -0.0190 0.5463 0.6959 0.114 Uiso 1 1 calc R . .
C64 C 0.4701(7) 0.0272(6) 0.0927(6) 0.063(2) Uani 1 1 d . . .
C65 C 0.4925(7) -0.0510(5) 0.1020(6) 0.072(3) Uani 1 1 d . . .
H65A H 0.4383 -0.0837 0.1133 0.086 Uiso 1 1 calc R . .
H65B H 0.5017 -0.0837 0.0515 0.086 Uiso 1 1 calc R . .
C66 C 0.5714(6) -0.0194(5) 0.2434(6) 0.066(2) Uani 1 1 d . . .
H66 H 0.5112 -0.0279 0.2540 0.079 Uiso 1 1 calc R . .
C67 C 0.6498(6) 0.0063(6) 0.3053(6) 0.068(2) Uani 1 1 d . . .
H67 H 0.6428 0.0148 0.3576 0.081 Uiso 1 1 calc R . .
C68 C 0.7429(7) 0.0205(6) 0.2920(7) 0.073(3) Uani 1 1 d . . .
C69 C 0.7438(8) 0.0021(6) 0.2117(6) 0.076(3) Uani 1 1 d . . .
H69 H 0.8026 0.0056 0.1987 0.091 Uiso 1 1 calc R . .
C70 C 0.6642(8) -0.0206(6) 0.1507(6) 0.078(3) Uani 1 1 d . . .
H70 H 0.6696 -0.0276 0.0983 0.094 Uiso 1 1 calc R . .
C71 C 0.8295(6) 0.0476(6) 0.3540(6) 0.070(2) Uani 1 1 d . . .
H71 H 0.8867 0.0555 0.3383 0.083 Uiso 1 1 calc R . .
C72 C 0.8355(7) 0.0623(6) 0.4314(6) 0.071(3) Uani 1 1 d . . .
H72 H 0.7774 0.0549 0.4455 0.085 Uiso 1 1 calc R . .
C73 C 0.9203(6) 0.0885(5) 0.4978(6) 0.065(2) Uani 1 1 d . . .
C74 C 0.9112(7) 0.0969(6) 0.5765(6) 0.074(3) Uani 1 1 d . . .
H74 H 0.8503 0.0876 0.5858 0.088 Uiso 1 1 calc R . .
C75 C 0.9893(7) 0.1183(6) 0.6398(6) 0.073(3) Uani 1 1 d . . .
H75 H 0.9801 0.1237 0.6910 0.088 Uiso 1 1 calc R . .
C76 C 1.0803(6) 0.1321(5) 0.6301(6) 0.063(2) Uani 1 1 d . . .
C77 C 1.0906(7) 0.1237(5) 0.5515(6) 0.068(2) Uani 1 1 d . . .
H77 H 1.1518 0.1331 0.5431 0.081 Uiso 1 1 calc R . .
C78 C 1.0137(7) 0.1022(5) 0.4876(6) 0.068(2) Uani 1 1 d . . .
H78 H 1.0233 0.0966 0.4364 0.082 Uiso 1 1 calc R . .
C79 C 1.1505(8) 0.1640(7) 0.7728(6) 0.089(3) Uani 1 1 d . . .
H79A H 1.2129 0.1789 0.8085 0.134 Uiso 1 1 calc R . .
H79B H 1.1126 0.1132 0.7746 0.134 Uiso 1 1 calc R . .
H79C H 1.1199 0.2070 0.7892 0.134 Uiso 1 1 calc R . .
C80 C 1.2553(6) 0.1666(6) 0.6793(6) 0.082(3) Uani 1 1 d . . .
H80A H 1.3019 0.1811 0.7294 0.123 Uiso 1 1 calc R . .
H80B H 1.2670 0.2105 0.6572 0.123 Uiso 1 1 calc R . .
H80C H 1.2601 0.1167 0.6421 0.123 Uiso 1 1 calc R . .

loop_
_atom_site_aniso_label
_atom_site_aniso_U_11
_atom_site_aniso_U_22
_atom_site_aniso_U_33
_atom_site_aniso_U_23
_atom_site_aniso_U_13
_atom_site_aniso_U_12
Lu1 0.0551(2) 0.0517(2) 0.03634(18) 0.02063(14) 0.01112(13) 0.00910(15)
N1 0.061(4) 0.050(4) 0.051(4) 0.021(3) 0.001(3) 0.000(3)
N2 0.073(5) 0.090(6) 0.057(5) 0.024(4) 0.003(4) 0.009(4)
N3 0.069(4) 0.071(5) 0.051(4) 0.034(4) 0.027(3) 0.015(4)
N4 0.082(6) 0.096(7) 0.093(6) 0.038(6) 0.001(5) 0.017(5)
N5 0.063(4) 0.066(5) 0.041(4) 0.025(3) 0.025(3) 0.018(4)
N6 0.085(6) 0.119(8) 0.075(6) 0.039(6) 0.005(5) 0.029(6)
N7 0.063(4) 0.053(4) 0.050(4) 0.023(3) 0.003(3) 0.001(3)
N8 0.058(4) 0.074(5) 0.053(4) 0.033(4) 0.012(3) 0.014(4)
N9 0.066(4) 0.056(5) 0.073(5) 0.033(4) 0.016(4) 0.013(4)
N10 0.071(5) 0.077(6) 0.079(6) 0.025(4) 0.023(4) 0.016(4)
N11 0.098(7) 0.120(8) 0.140(8) 0.081(7) 0.063(7) 0.030(7)
N12 0.147(8) 0.087(6) 0.261(10) 0.110(7) 0.127(8) 0.047(7)
N11' 0.083(7) 0.130(8) 0.138(9) 0.074(7) 0.088(7) 0.043(7)
N12' 0.151(8) 0.100(7) 0.269(10) 0.099(7) 0.125(8) 0.053(7)
N13 0.522(18) 0.164(11) 0.167(12) 0.007(9) 0.062(13) 0.083(14)
O1 0.073(3) 0.049(3) 0.050(3) 0.023(3) 0.012(3) 0.006(3)
O2 0.063(3) 0.059(4) 0.048(3) 0.021(3) 0.004(3) 0.002(3)
O3 0.054(3) 0.057(4) 0.046(3) 0.019(3) 0.014(2) 0.006(3)
O4 0.071(4) 0.153(7) 0.071(4) 0.062(5) 0.004(3) -0.020(4)
O5 0.069(3) 0.072(4) 0.037(3) 0.024(3) 0.015(2) 0.021(3)
O6 0.066(4) 0.104(5) 0.040(3) 0.021(3) 0.011(3) -0.007(4)
O7 0.059(3) 0.077(4) 0.041(3) 0.027(3) 0.016(2) 0.011(3)
O8 0.062(3) 0.063(4) 0.063(3) 0.033(3) 0.023(3) 0.017(3)
O9 0.078(4) 0.067(4) 0.059(3) 0.031(3) 0.031(3) 0.026(3)
O10 0.084(4) 0.094(5) 0.097(5) 0.042(4) 0.014(4) 0.036(4)
O11 0.105(5) 0.059(4) 0.072(4) 0.031(3) 0.019(4) 0.016(4)
O12 0.086(6) 0.125(7) 0.163(8) 0.093(6) 0.048(6) 0.063(6)
O13 0.109(7) 0.121(8) 0.143(8) 0.066(7) 0.052(7) 0.038(7)
O14 0.107(7) 0.169(9) 0.150(9) 0.041(8) 0.066(7) 0.013(7)
O15 0.157(8) 0.107(7) 0.267(11) 0.090(8) 0.137(9) 0.035(7)
O16 0.101(7) 0.088(7) 0.278(11) 0.100(8) 0.121(8) 0.059(7)
O17 0.148(8) 0.105(7) 0.264(10) 0.103(7) 0.120(8) 0.048(7)
O12' 0.061(6) 0.128(8) 0.110(8) 0.062(7) 0.054(6) 0.020(6)
O13' 0.139(8) 0.160(9) 0.170(9) 0.055(8) 0.058(8) 0.037(8)
O14' 0.111(7) 0.148(9) 0.167(9) 0.057(8) 0.057(8) 0.034(7)
O15' 0.170(9) 0.109(8) 0.290(11) 0.081(8) 0.113(9) 0.056(8)
O16' 0.158(8) 0.135(8) 0.292(11) 0.092(9) 0.135(9) 0.045(8)
O17' 0.126(8) 0.090(7) 0.280(11) 0.109(8) 0.117(8) 0.050(7)
O18 0.558(19) 0.236(13) 0.242(13) 0.022(11) 0.067(14) 0.056(14)
O19 0.52(2) 0.178(11) 0.172(10) 0.031(9) 0.079(13) 0.074(14)
O20 0.523(16) 0.202(11) 0.206(11) 0.030(9) 0.060(11) 0.075(12)
O21 0.084(5) 0.130(7) 0.107(6) 0.015(5) 0.025(4) 0.032(5)
O22 0.177(8) 0.220(10) 0.231(10) 0.037(8) 0.054(7) 0.004(7)
O23 0.199(8) 0.152(7) 0.305(10) 0.080(8) 0.117(8) 0.066(7)
C1 0.048(4) 0.053(5) 0.050(5) 0.024(4) 0.015(4) 0.013(4)
C2 0.072(5) 0.057(6) 0.064(5) 0.035(4) 0.000(4) -0.007(5)
C3 0.063(5) 0.061(6) 0.061(6) 0.021(5) 0.005(4) 0.005(4)
C4 0.089(7) 0.061(6) 0.065(6) 0.017(5) 0.007(5) 0.003(5)
C5 0.090(7) 0.047(5) 0.064(6) 0.023(4) -0.003(5) 0.006(5)
C6 0.051(5) 0.081(7) 0.095(8) 0.026(6) -0.003(5) 0.013(5)
C7 0.064(6) 0.082(7) 0.076(7) 0.026(5) 0.013(5) 0.016(5)
C8 0.082(7) 0.069(7) 0.095(8) 0.036(6) 0.040(6) 0.019(6)
C9 0.070(7) 0.060(7) 0.121(9) 0.030(6) 0.005(6) 0.017(5)
C10 0.060(5) 0.055(5) 0.054(5) 0.016(4) 0.002(4) 0.010(4)
C11 0.049(5) 0.074(7) 0.089(7) 0.035(5) 0.015(5) 0.019(5)
C12 0.065(6) 0.076(7) 0.072(6) 0.029(5) 0.022(5) 0.018(5)
C13 0.051(5) 0.066(6) 0.065(6) 0.027(5) 0.009(4) 0.009(4)
C14 0.050(5) 0.096(8) 0.068(6) 0.019(5) 0.012(4) 0.024(5)
C15 0.067(6) 0.100(8) 0.063(6) 0.017(5) 0.020(5) 0.028(6)
C16 0.116(8) 0.088(8) 0.059(6) 0.027(6) 0.010(6) 0.014(7)
C17 0.065(6) 0.094(8) 0.081(7) 0.033(6) -0.008(5) 0.010(6)
C18 0.069(6) 0.080(7) 0.049(5) 0.036(5) 0.018(4) 0.017(5)
C19 0.068(5) 0.091(7) 0.066(6) 0.046(5) 0.028(5) 0.003(5)
C20 0.089(7) 0.070(7) 0.060(6) 0.027(5) 0.034(5) 0.012(5)
C21 0.107(8) 0.074(7) 0.081(7) 0.044(6) 0.052(6) 0.030(6)
C22 0.080(6) 0.077(7) 0.059(5) 0.034(5) 0.040(5) 0.027(5)
C23 0.095(7) 0.068(7) 0.061(6) 0.022(5) 0.036(5) 0.017(6)
C24 0.081(6) 0.073(7) 0.067(6) 0.040(5) 0.031(5) 0.023(5)
C25 0.082(6) 0.088(8) 0.073(7) 0.032(6) 0.039(5) 0.031(6)
C26 0.081(6) 0.083(8) 0.076(7) 0.034(6) 0.043(5) 0.030(6)
C27 0.071(6) 0.088(8) 0.065(6) 0.040(6) 0.034(5) 0.029(6)
C28 0.073(6) 0.073(7) 0.075(7) 0.019(5) 0.034(5) 0.012(5)
C29 0.070(6) 0.071(7) 0.078(6) 0.033(5) 0.027(5) 0.026(5)
C30 0.053(5) 0.076(7) 0.078(6) 0.032(5) 0.024(5) 0.020(5)
C31 0.082(6) 0.076(7) 0.072(6) 0.028(5) 0.025(5) 0.019(6)
C32 0.085(7) 0.085(8) 0.079(7) 0.039(6) 0.035(6) 0.040(6)
C33 0.115(9) 0.108(10) 0.113(9) 0.050(8) -0.010(7) 0.037(8)
C34 0.135(10) 0.090(9) 0.093(9) 0.015(7) -0.004(7) 0.005(8)
C35 0.072(6) 0.061(6) 0.042(5) 0.019(4) 0.019(4) 0.020(5)
C36 0.070(5) 0.086(7) 0.038(4) 0.027(4) 0.017(4) 0.016(5)
C37 0.071(5) 0.061(6) 0.057(5) 0.028(5) 0.025(4) 0.021(5)
C38 0.067(5) 0.056(5) 0.047(5) 0.018(4) 0.019(4) 0.016(4)
C39 0.063(5) 0.074(6) 0.047(5) 0.022(4) 0.029(4) 0.023(5)
C40 0.084(6) 0.067(6) 0.061(6) 0.031(5) 0.040(5) 0.032(5)
C41 0.078(6) 0.062(6) 0.050(5) 0.022(4) 0.032(4) 0.019(5)
C42 0.064(5) 0.082(7) 0.057(5) 0.032(5) 0.024(4) 0.027(5)
C43 0.065(5) 0.092(7) 0.056(5) 0.041(5) 0.027(4) 0.027(5)
C44 0.065(5) 0.077(7) 0.061(5) 0.036(5) 0.033(4) 0.030(5)
C45 0.089(7) 0.071(7) 0.075(6) 0.038(5) 0.023(5) 0.030(6)
C46 0.072(6) 0.078(7) 0.069(6) 0.017(5) 0.014(5) 0.018(5)
C47 0.058(5) 0.096(8) 0.061(5) 0.041(6) 0.024(4) 0.032(5)
C48 0.069(5) 0.079(7) 0.069(6) 0.038(5) 0.026(5) 0.037(5)
C49 0.063(5) 0.077(7) 0.058(5) 0.024(5) 0.023(4) 0.022(5)
C50 0.127(10) 0.100(10) 0.110(10) 0.021(8) -0.013(8) 0.020(8)
C51 0.099(8) 0.170(14) 0.125(10) 0.102(10) -0.002(7) 0.038(9)
C52 0.093(6) 0.062(6) 0.043(5) 0.018(4) 0.015(4) 0.016(5)
C53 0.124(9) 0.062(6) 0.049(5) 0.013(5) 0.016(6) 0.015(6)
C54 0.116(9) 0.073(7) 0.056(6) 0.018(5) -0.011(6) 0.001(7)
C55 0.083(7) 0.052(6) 0.063(6) 0.017(5) -0.011(5) 0.004(5)
C56 0.064(5) 0.045(5) 0.057(5) 0.024(4) -0.005(4) 0.001(4)
C57 0.058(5) 0.054(5) 0.077(6) 0.039(5) 0.013(5) 0.006(4)
C58 0.062(6) 0.062(6) 0.098(8) 0.041(6) 0.008(6) 0.001(5)
C59 0.054(6) 0.104(9) 0.127(10) 0.060(8) 0.007(7) 0.015(6)
C60 0.066(7) 0.144(12) 0.113(10) 0.067(9) 0.038(7) 0.020(7)
C61 0.069(6) 0.136(11) 0.080(7) 0.050(7) 0.024(5) 0.018(7)
C62 0.104(9) 0.065(7) 0.076(7) 0.022(6) -0.027(6) -0.002(6)
C63 0.066(6) 0.080(8) 0.113(10) 0.033(7) -0.026(7) 0.003(6)
C64 0.071(6) 0.068(7) 0.062(6) 0.036(5) 0.025(5) 0.019(5)
C65 0.081(6) 0.055(6) 0.078(6) 0.035(5) 0.006(5) 0.012(5)
C66 0.063(5) 0.066(6) 0.073(6) 0.032(5) 0.015(5) 0.017(5)
C67 0.076(6) 0.071(6) 0.068(6) 0.031(5) 0.027(5) 0.026(5)
C68 0.078(6) 0.057(6) 0.113(8) 0.055(6) 0.038(6) 0.032(5)
C69 0.094(7) 0.061(6) 0.064(6) 0.019(5) -0.003(5) 0.025(5)
C70 0.106(8) 0.082(7) 0.066(6) 0.040(5) 0.038(6) 0.032(6)
C71 0.059(5) 0.061(6) 0.091(7) 0.030(5) 0.018(5) 0.018(5)
C72 0.062(6) 0.062(6) 0.090(7) 0.028(5) 0.015(5) 0.022(5)
C73 0.067(6) 0.048(5) 0.081(6) 0.017(5) 0.024(5) 0.020(4)
C74 0.068(6) 0.069(7) 0.081(7) 0.013(5) 0.029(5) 0.021(5)
C75 0.077(6) 0.072(7) 0.070(6) 0.013(5) 0.030(5) 0.024(5)
C76 0.065(6) 0.050(5) 0.072(6) 0.016(4) 0.019(5) 0.011(4)
C77 0.070(6) 0.054(6) 0.080(7) 0.022(5) 0.023(5) 0.017(5)
C78 0.080(6) 0.055(6) 0.080(6) 0.028(5) 0.029(5) 0.026(5)
C79 0.096(7) 0.094(8) 0.075(7) 0.031(6) 0.010(6) 0.024(6)
C80 0.071(6) 0.078(7) 0.099(8) 0.036(6) 0.017(5) 0.019(5)

loop_
_atom_type_symbol
_atom_type_description
_atom_type_scat_dispersion_real
_atom_type_scat_dispersion_imag
_atom_type_scat_source
C C 0.0033 0.0016 'International Tables Vol C Tables 4.2.6.8 and 6.1.1.4'
H H 0.0000 0.0000 'International Tables Vol C Tables 4.2.6.8 and 6.1.1.4'
N N 0.0061 0.0033 'International Tables Vol C Tables 4.2.6.8 and 6.1.1.4'
O O 0.0106 0.0060 'International Tables Vol C Tables 4.2.6.8 and 6.1.1.4'
Lu Lu -0.4720 5.8584 'International Tables Vol C Tables 4.2.6.8 and 6.1.1.4'

loop_
_geom_angle_atom_site_label_1
_geom_angle_atom_site_label_2
_geom_angle_atom_site_label_3
_geom_angle
_geom_angle_site_symmetry_1
_geom_angle_site_symmetry_3
O1 Lu1 O8 145.8(2) . .
O1 Lu1 O7 95.25(19) . .
O8 Lu1 O7 100.9(2) . .
O1 Lu1 O5 77.1(2) . .
O8 Lu1 O5 79.10(19) . .
O7 Lu1 O5 73.05(18) . .
O1 Lu1 O9 71.39(19) . .
O8 Lu1 O9 141.48(19) . .
O7 Lu1 O9 77.69(19) . .
O5 Lu1 O9 134.24(18) . .
O1 Lu1 O3 142.4(2) . .
O8 Lu1 O3 71.20(18) . .
O7 Lu1 O3 77.07(17) . .
O5 Lu1 O3 132.44(19) . .
O9 Lu1 O3 71.02(19) . .
O1 Lu1 N7 91.7(2) . .
O8 Lu1 N7 90.1(2) . .
O7 Lu1 N7 148.4(2) . .
O5 Lu1 N7 138.5(2) . .
O9 Lu1 N7 75.4(2) . .
O3 Lu1 N7 78.69(19) . .
O1 Lu1 N8 76.9(2) . .
O8 Lu1 N8 73.4(2) . .
O7 Lu1 N8 147.6(2) . .
O5 Lu1 N8 74.5(2) . .
O9 Lu1 N8 126.9(2) . .
O3 Lu1 N8 127.58(19) . .
N7 Lu1 N8 64.0(2) . .
C3 N1 C7 119.0(7) . .
C3 N1 C2 119.5(7) . .
C7 N1 C2 121.3(8) . .
C13 N2 C16 120.5(8) . .
C13 N2 C17 120.5(8) . .
C16 N2 C17 118.6(8) . .
C20 N3 C24 119.8(8) . .
C20 N3 C19 120.4(8) . .
C24 N3 C19 119.8(8) . .
C30 N4 C34 120.9(9) . .
C30 N4 C33 118.4(9) . .
C34 N4 C33 118.7(9) . .
C41 N5 C37 120.1(7) . .
C41 N5 C36 121.9(7) . .
C37 N5 C36 117.8(7) . .
C47 N6 C51 120.6(10) . .
C47 N6 C50 120.5(10) . .
C51 N6 C50 117.8(9) . .
C52 N7 C56 118.4(7) . .
C52 N7 Lu1 121.1(5) . .
C56 N7 Lu1 120.5(5) . .
C61 N8 C57 116.2(8) . .
C61 N8 Lu1 124.8(6) . .
C57 N8 Lu1 119.0(5) . .
C70 N9 C66 118.9(8) . .
C70 N9 C65 120.1(8) . .
C66 N9 C65 120.6(8) . .
C76 N10 C79 121.1(8) . .
C76 N10 C80 120.5(8) . .
C79 N10 C80 118.4(8) . .
O12 N11 O13 131.4(17) . .
O12 N11 O14 114.3(15) . .
O13 N11 O14 114.3(15) . .
O16 N12 O15 120.3(19) . .
O16 N12 O17 127(2) . .
O15 N12 O17 112.6(17) . .
O12' N11' O14' 125.4(19) . .
O12' N11' O13' 131.2(19) . .
O14' N11' O13' 102.9(15) . .
O17' N12' O16' 121(2) . .
O17' N12' O15' 119(2) . .
O16' N12' O15' 114.9(18) . .
O19 N13 O18 123(2) . .
O19 N13 O20 126(2) . .
O18 N13 O20 111.5(18) . .
O19 N13 O20 117.0(17) . 2_666
O18 N13 O20 98.2(16) . 2_666
O20 N13 O20 50.5(14) . 2_666
C1 O1 Lu1 150.8(5) . .
C18 O3 Lu1 134.3(5) . .
C35 O5 Lu1 137.0(5) . .
N12 O15 O17 117.7(19) . 2_676
N12 O17 O15 124(2) . 2_676
N13 O20 O20 86.2(15) . 2_666
N13 O20 N13 129.5(14) . 2_666
O20 O20 N13 43.3(10) 2_666 2_666
O2 C1 O1 127.8(8) . .
O2 C1 C2 116.5(7) . .
O1 C1 C2 115.7(7) . .
N1 C2 C1 112.7(6) . .
N1 C3 C4 122.7(9) . .
C3 C4 C5 120.6(10) . .
C6 C5 C4 116.9(9) . .
C6 C5 C8 124.7(9) . .
C4 C5 C8 118.4(10) . .
C7 C6 C5 120.5(9) . .
N1 C7 C6 120.1(9) . .
C9 C8 C5 123.5(11) . .
C8 C9 C10 128.9(11) . .
C15 C10 C11 117.0(8) . .
C15 C10 C9 117.6(9) . .
C11 C10 C9 125.4(8) . .
C10 C11 C12 122.3(8) . .
C11 C12 C13 119.7(8) . .
N2 C13 C14 121.6(8) . .
N2 C13 C12 122.1(8) . .
C14 C13 C12 116.3(8) . .
C15 C14 C13 122.4(8) . .
C14 C15 C10 122.2(8) . .
O3 C18 O4 126.4(8) . .
O3 C18 C19 121.2(7) . .
O4 C18 C19 112.2(8) . .
N3 C19 C18 116.8(7) . .
N3 C20 C21 121.6(9) . .
C20 C21 C22 121.7(9) . .
C21 C22 C23 115.6(9) . .
C21 C22 C25 118.7(9) . .
C23 C22 C25 125.7(10) . .
C24 C23 C22 120.5(9) . .
N3 C24 C23 120.7(9) . .
C26 C25 C22 123.5(10) . .
C25 C26 C27 126.2(10) . .
C32 C27 C28 115.4(9) . .
C32 C27 C26 119.3(9) . .
C28 C27 C26 125.3(10) . .
C29 C28 C27 123.8(10) . .
C28 C29 C30 119.7(9) . .
N4 C30 C31 119.9(9) . .
N4 C30 C29 122.3(9) . .
C31 C30 C29 117.8(9) . .
C32 C31 C30 119.9(10) . .
C27 C32 C31 123.4(10) . .
O6 C35 O5 127.6(8) . .
O6 C35 C36 118.5(7) . .
O5 C35 C36 113.9(7) . .
N5 C36 C35 110.7(7) . .
C38 C37 N5 120.0(8) . .
C37 C38 C39 121.6(8) . .
C40 C39 C38 115.1(8) . .
C40 C39 C42 120.7(9) . .
C38 C39 C42 124.2(8) . .
C41 C40 C39 122.8(9) . .
N5 C41 C40 120.3(8) . .
C43 C42 C39 122.8(9) . .
C42 C43 C44 127.8(9) . .
C45 C44 C49 117.3(8) . .
C45 C44 C43 119.4(8) . .
C49 C44 C43 123.3(9) . .
C46 C45 C44 121.9(9) . .
C47 C46 C45 121.3(10) . .
N6 C47 C46 122.3(10) . .
N6 C47 C48 120.9(9) . .
C46 C47 C48 116.9(8) . .
C49 C48 C47 121.5(9) . .
C48 C49 C44 121.1(9) . .
N7 C52 C53 122.5(9) . .
C54 C53 C52 118.8(10) . .
C53 C54 C55 120.3(9) . .
C54 C55 C56 118.6(9) . .
C54 C55 C62 123.8(10) . .
C56 C55 C62 117.7(10) . .
N7 C56 C55 121.5(9) . .
N7 C56 C57 117.8(7) . .
C55 C56 C57 120.8(8) . .
N8 C57 C58 123.5(9) . .
N8 C57 C56 118.6(7) . .
C58 C57 C56 117.8(9) . .
C59 C58 C63 122.5(10) . .
C59 C58 C57 116.9(9) . .
C63 C58 C57 120.6(11) . .
C60 C59 C58 120.0(10) . .
C59 C60 C61 119.1(11) . .
N8 C61 C60 124.3(10) . .
C63 C62 C55 122.1(10) . .
C62 C63 C58 120.9(10) . .
O11 C64 O10 126.6(9) . .
O11 C64 C65 117.0(8) . .
O10 C64 C65 116.3(9) . .
N9 C65 C64 112.5(8) . .
C67 C66 N9 122.1(8) . .
C66 C67 C68 120.9(9) . .
C69 C68 C67 114.1(10) . .
C69 C68 C71 121.4(9) . .
C67 C68 C71 124.5(10) . .
C70 C69 C68 123.9(11) . .
N9 C70 C69 120.0(9) . .
C72 C71 C68 125.7(9) . .
C71 C72 C73 129.1(9) . .
C78 C73 C74 116.4(9) . .
C78 C73 C72 123.2(9) . .
C74 C73 C72 120.3(9) . .
C75 C74 C73 121.8(9) . .
C76 C75 C74 122.0(9) . .
C75 C76 N10 122.7(9) . .
C75 C76 C77 116.9(9) . .
N10 C76 C77 120.4(8) . .
C78 C77 C76 122.1(9) . .
C77 C78 C73 120.8(9) . .

loop_
_geom_bond_atom_site_label_1
_geom_bond_atom_site_label_2
_geom_bond_distance
_geom_bond_site_symmetry_2
Lu1 O1 2.206(5) .
Lu1 O8 2.236(5) .
Lu1 O7 2.263(5) .
Lu1 O5 2.315(5) .
Lu1 O9 2.346(5) .
Lu1 O3 2.363(5) .
Lu1 N7 2.520(6) .
Lu1 N8 2.570(7) .
N1 C3 1.321(10) .
N1 C7 1.351(11) .
N1 C2 1.459(10) .
N2 C13 1.359(10) .
N2 C16 1.452(12) .
N2 C17 1.464(11) .
N3 C20 1.309(11) .
N3 C24 1.350(11) .
N3 C19 1.430(10) .
N4 C30 1.374(11) .
N4 C34 1.450(14) .
N4 C33 1.468(13) .
N5 C41 1.341(10) .
N5 C37 1.376(10) .
N5 C36 1.463(9) .
N6 C47 1.358(11) .
N6 C51 1.454(14) .
N6 C50 1.463(14) .
N7 C52 1.348(10) .
N7 C56 1.357(10) .
N8 C61 1.307(11) .
N8 C57 1.338(10) .
N9 C70 1.342(11) .
N9 C66 1.358(11) .
N9 C65 1.450(10) .
N10 C76 1.374(11) .
N10 C79 1.419(11) .
N10 C80 1.458(11) .
N11 O12 1.084(13) .
N11 O13 1.242(14) .
N11 O14 1.252(15) .
N12 O16 1.090(16) .
N12 O15 1.210(17) .
N12 O17 1.299(16) .
N11' O12' 1.013(15) .
N11' O14' 1.283(16) .
N11' O13' 1.309(16) .
N12' O17' 1.082(17) .
N12' O16' 1.160(17) .
N12' O15' 1.312(16) .
N13 O19 1.182(17) .
N13 O18 1.262(17) .
N13 O20 1.267(17) .
N13 O20 1.84(3) 2_666
O1 C1 1.251(9) .
O2 C1 1.233(8) .
O3 C18 1.238(10) .
O4 C18 1.240(9) .
O5 C35 1.252(9) .
O6 C35 1.220(9) .
O10 C64 1.237(10) .
O11 C64 1.226(10) .
O15 O17 1.35(3) 2_676
O17 O15 1.35(2) 2_676
O20 O20 1.43(4) 2_666
O20 N13 1.84(3) 2_666
C1 C2 1.528(11) .
C3 C4 1.322(12) .
C4 C5 1.378(13) .
C5 C6 1.372(13) .
C5 C8 1.497(13) .
C6 C7 1.365(13) .
C8 C9 1.243(12) .
C9 C10 1.481(13) .
C10 C15 1.362(12) .
C10 C11 1.378(12) .
C11 C12 1.382(12) .
C12 C13 1.408(11) .
C13 C14 1.388(12) .
C14 C15 1.347(11) .
C18 C19 1.520(11) .
C20 C21 1.365(13) .
C21 C22 1.380(13) .
C22 C23 1.398(12) .
C22 C25 1.471(13) .
C23 C24 1.377(12) .
C25 C26 1.284(13) .
C26 C27 1.472(13) .
C27 C32 1.364(13) .
C27 C28 1.386(13) .
C28 C29 1.359(12) .
C29 C30 1.396(13) .
C30 C31 1.391(13) .
C31 C32 1.376(13) .
C35 C36 1.531(11) .
C37 C38 1.353(11) .
C38 C39 1.405(12) .
C39 C40 1.399(12) .
C39 C42 1.449(11) .
C40 C41 1.343(11) .
C42 C43 1.320(12) .
C43 C44 1.459(11) .
C44 C45 1.391(13) .
C44 C49 1.397(12) .
C45 C46 1.384(12) .
C46 C47 1.384(13) .
C47 C48 1.418(13) .
C48 C49 1.375(11) .
C52 C53 1.396(12) .
C53 C54 1.368(14) .
C54 C55 1.378(14) .
C55 C56 1.411(11) .
C55 C62 1.442(15) .
C56 C57 1.424(12) .
C57 C58 1.415(12) .
C58 C59 1.380(14) .
C58 C63 1.412(14) .
C59 C60 1.328(15) .
C60 C61 1.398(14) .
C62 C63 1.314(15) .
C64 C65 1.523(12) .
C66 C67 1.348(11) .
C67 C68 1.418(12) .
C68 C69 1.382(13) .
C68 C71 1.426(13) .
C69 C70 1.355(13) .
C71 C72 1.317(12) .
C72 C73 1.454(12) .
C73 C78 1.402(12) .
C73 C74 1.405(12) .
C74 C75 1.367(12) .
C75 C76 1.364(12) .
C76 C77 1.408(12) .
C77 C78 1.363(12) .
